data_7041778
loop_
_publ_author_name
'Matsuda, Masaki'
'Yoshida, Gosuke'
'Yamaura, Jun-Ichi'
'Inabe, Tamotsu'
'Tajima, Hiroyuki'

_publ_section_title
;
 The magnetoresistance effect in a conducting molecular crystal consisting
 of dicyano(phthalocyaninato)manganese(iii).
;
_journal_issue 6
_journal_name_full 'Dalton transactions (Cambridge, England : 2003)'
_journal_page_first 1892
_journal_page_last 1897
_journal_paper_doi 10.1039/c6dt04481f
_journal_volume 46
_journal_year 2017
_chemical_formula_moiety '2(C34 H16 Mn N10), C24 H20 P'
_chemical_formula_sum 'C92 H52 Mn2 N20 P'
_chemical_formula_weight 1578.39
_chemical_name_common 'C92 H52 N20 Mn2 P'
_chemical_name_systematic
; 
 ? 
;
_space_group_IT_number 86
_symmetry_cell_setting tetragonal
_symmetry_Int_Tables_number 86
_symmetry_space_group_name_Hall '-P 4bc'
_symmetry_space_group_name_H-M 'P 42/n :2'
_atom_sites_solution_hydrogens geom
_atom_sites_solution_primary direct
_atom_sites_solution_secondary difmap
_audit_creation_method SHELXL-97
_audit_update_record
;
2016-12-27 deposited with the CCDC.
2016-12-27 downloaded from the CCDC.
;
_cell_angle_alpha 90.00
_cell_angle_beta 90.00
_cell_angle_gamma 90.00
_cell_formula_units_Z 2
_cell_length_a 21.7113(11)
_cell_length_b 21.7113(11)
_cell_length_c 7.4439(5)
_cell_measurement_reflns_used 24833
_cell_measurement_temperature 293(2)
_cell_measurement_theta_max 28.5
_cell_measurement_theta_min 1.33
_cell_volume 3508.9(3)
_computing_cell_refinement 'SAINT (Bruker, 2000)'
_computing_data_collection 'APEX (Bruker, 2000)'
_computing_data_reduction 'SAINT (Bruker, 2000)'
_computing_molecular_graphics VESTA
_computing_publication_material 'SHELXL97 (Sheldrick, 1997)'
_computing_structure_refinement 'SHELXL97 (Sheldrick, 1997)'
_computing_structure_solution SIR97
_diffrn_ambient_temperature 293(2)
_diffrn_measured_fraction_theta_full 0.986
_diffrn_measured_fraction_theta_max 0.986
_diffrn_measurement_device_type 'CCD area detector'
_diffrn_measurement_method \w
_diffrn_radiation_monochromator graphite
_diffrn_radiation_source 'fine-focus sealed tube'
_diffrn_radiation_type MoK\a
_diffrn_radiation_wavelength 0.71069
_diffrn_reflns_av_R_equivalents 0.0000
_diffrn_reflns_av_unetI/netI 0.1087
_diffrn_reflns_limit_h_max 29
_diffrn_reflns_limit_h_min 0
_diffrn_reflns_limit_k_max 29
_diffrn_reflns_limit_k_min 0
_diffrn_reflns_limit_l_max 9
_diffrn_reflns_limit_l_min 0
_diffrn_reflns_number 4372
_diffrn_reflns_theta_full 28.50
_diffrn_reflns_theta_max 28.50
_diffrn_reflns_theta_min 1.33
_exptl_absorpt_coefficient_mu 0.452
_exptl_absorpt_correction_T_max 0.971
_exptl_absorpt_correction_T_min 0.898
_exptl_absorpt_correction_type multi-scan
_exptl_absorpt_process_details 'SADABS (Bruker, 2004)'
_exptl_crystal_colour black
_exptl_crystal_density_diffrn 1.494
_exptl_crystal_density_method 'not measured'
_exptl_crystal_description needle
_exptl_crystal_F_000 1618
_exptl_crystal_size_max 0.387
_exptl_crystal_size_mid 0.082
_exptl_crystal_size_min 0.072
_refine_diff_density_max 0.497
_refine_diff_density_min -0.625
_refine_diff_density_rms 0.047
_refine_ls_extinction_method none
_refine_ls_goodness_of_fit_ref 0.702
_refine_ls_hydrogen_treatment mixed
_refine_ls_matrix_type full
_refine_ls_number_parameters 293
_refine_ls_number_reflns 4372
_refine_ls_number_restraints 0
_refine_ls_restrained_S_all 0.702
_refine_ls_R_factor_all 0.0848
_refine_ls_R_factor_gt 0.0448
_refine_ls_shift/su_max 0.001
_refine_ls_shift/su_mean 0.000
_refine_ls_structure_factor_coef Fsqd
_refine_ls_weighting_details 'calc w=1/[\s^2^(Fo^2^)+(0.0206P)^2^+0.0000P] where P=(Fo^2^+2Fc^2^)/3'
_refine_ls_weighting_scheme calc
_refine_ls_wR_factor_gt 0.0705
_refine_ls_wR_factor_ref 0.0776
_reflns_number_gt 2390
_reflns_number_total 4372
_reflns_threshold_expression >2sigma(I)
_cod_data_source_file c6dt04481f2.cif
_cod_data_source_block TPP_MnPc_CN2_2
_cod_depositor_comments 'Adding full bibliography for 7041778.cif.'
_cod_original_sg_symbol_Hall -p_4bc
_cod_original_sg_symbol_H-M P_42/n:2
_cod_database_code 7041778

loop_
_symmetry_equiv_pos_as_xyz
'x, y, z'
'-x+1/2, -y+1/2, z'
'-y, x+1/2, z+1/2'
'y+1/2, -x, z+1/2'
'-x, -y, -z'
'x-1/2, y-1/2, -z'
'y, -x-1/2, -z-1/2'
'-y-1/2, x, -z-1/2'

loop_
_atom_site_label
_atom_site_type_symbol
_atom_site_fract_x
_atom_site_fract_y
_atom_site_fract_z
_atom_site_U_iso_or_equiv
_atom_site_adp_type
_atom_site_occupancy
_atom_site_symmetry_multiplicity
_atom_site_calc_flag
_atom_site_refinement_flags
Mn1 Mn 0.5000 0.0000 0.5000 0.02605(12) Uani 1 2 d S
P1 P 0.2500 0.2500 0.7500 0.0301(3) Uani 1 4 d S
N1 N 0.55196(8) 0.04257(8) 0.6745(3) 0.0259(4) Uani 1 1 d .
N2 N 0.57627(8) 0.13559(8) 0.5096(3) 0.0294(4) Uani 1 1 d .
N3 N 0.51173(8) 0.06793(8) 0.3315(3) 0.0262(4) Uani 1 1 d .
N4 N 0.44336(8) 0.03510(8) 0.0917(3) 0.0276(5) Uani 1 1 d .
N5 N 0.37887(11) 0.07011(10) 0.6174(3) 0.0568(7) Uani 1 1 d .
C1 C 0.57164(10) 0.01848(10) 0.8360(3) 0.0273(6) Uani 1 1 d .
C2 C 0.61484(10) 0.06113(10) 0.9186(3) 0.0263(5) Uani 1 1 d .
C3 C 0.64735(11) 0.05824(12) 1.0784(4) 0.0328(6) Uani 1 1 d .
C4 C 0.68436(12) 0.10815(13) 1.1200(4) 0.0396(7) Uani 1 1 d .
C5 C 0.68902(11) 0.15853(12) 1.0058(4) 0.0382(6) Uani 1 1 d .
C6 C 0.65732(11) 0.16055(11) 0.8457(4) 0.0331(6) Uani 1 1 d .
C7 C 0.61994(10) 0.11120(10) 0.8031(3) 0.0267(5) Uani 1 1 d .
C8 C 0.58079(10) 0.09806(10) 0.6493(3) 0.0274(5) Uani 1 1 d .
C9 C 0.54314(10) 0.12140(10) 0.3654(3) 0.0276(5) Uani 1 1 d .
C10 C 0.53351(10) 0.16434(10) 0.2179(3) 0.0273(5) Uani 1 1 d .
C11 C 0.55284(11) 0.22440(11) 0.1904(4) 0.0331(6) Uani 1 1 d .
C12 C 0.53234(11) 0.25382(11) 0.0383(4) 0.0364(7) Uani 1 1 d .
C13 C 0.49457(12) 0.22446(12) -0.0848(4) 0.0376(7) Uani 1 1 d .
C14 C 0.47551(11) 0.16417(12) -0.0597(4) 0.0336(6) Uani 1 1 d .
C15 C 0.49526(10) 0.13492(10) 0.0952(3) 0.0269(5) Uani 1 1 d .
C16 C 0.48163(10) 0.07415(10) 0.1696(3) 0.0274(6) Uani 1 1 d .
C17 C 0.42315(11) 0.04440(10) 0.5832(3) 0.0318(6) Uani 1 1 d .
C18 C 0.18628(10) 0.23403(10) 0.6040(3) 0.0320(6) Uani 1 1 d .
C19 C 0.19188(12) 0.18629(12) 0.4824(4) 0.0442(7) Uani 1 1 d .
C20 C 0.14558(14) 0.17484(13) 0.3602(4) 0.0522(8) Uani 1 1 d .
C21 C 0.09390(14) 0.21137(16) 0.3590(4) 0.0612(9) Uani 1 1 d .
C22 C 0.08845(12) 0.25920(15) 0.4776(4) 0.0590(9) Uani 1 1 d .
C23 C 0.13498(12) 0.27154(12) 0.5995(4) 0.0452(7) Uani 1 1 d .
H1 H 0.6437(9) 0.0245(9) 1.154(3) 0.022(6) Uiso 1 1 d .
H2 H 0.7083(10) 0.1073(10) 1.224(3) 0.038(7) Uiso 1 1 d .
H3 H 0.7119(9) 0.1929(9) 1.037(3) 0.036(7) Uiso 1 1 d .
H4 H 0.6622(10) 0.1927(9) 0.765(3) 0.034(7) Uiso 1 1 d .
H5 H 0.5793(9) 0.2438(10) 0.284(3) 0.040(7) Uiso 1 1 d .
H6 H 0.5439(9) 0.2954(9) 0.024(3) 0.033(7) Uiso 1 1 d .
H7 H 0.4817(9) 0.2465(9) -0.183(3) 0.032(7) Uiso 1 1 d .
H8 H 0.4507(10) 0.1449(10) -0.136(3) 0.036(7) Uiso 1 1 d .
H9 H 0.2275 0.1612 0.4830 0.053 Uiso 1 1 d .
H10 H 0.1492 0.1419 0.2767 0.061 Uiso 1 1 d .
H11 H 0.0618 0.2037 0.2752 0.072 Uiso 1 1 d .
H12 H 0.0523 0.2841 0.4758 0.069 Uiso 1 1 d .
H13 H 0.1316 0.3057 0.6790 0.053 Uiso 1 1 d .

loop_
_atom_site_aniso_label
_atom_site_aniso_U_11
_atom_site_aniso_U_22
_atom_site_aniso_U_33
_atom_site_aniso_U_23
_atom_site_aniso_U_13
_atom_site_aniso_U_12
Mn1 0.0287(3) 0.0241(3) 0.0253(2) 0.0043(3) -0.0044(3) -0.0027(2)
P1 0.0271(4) 0.0271(4) 0.0362(8) 0.000 0.000 0.000
N1 0.0270(10) 0.0250(10) 0.0256(11) 0.0038(9) -0.0034(9) -0.0024(8)
N2 0.0323(11) 0.0269(10) 0.0290(11) 0.0034(10) -0.0046(10) -0.0035(8)
N3 0.0276(10) 0.0255(10) 0.0256(11) 0.0051(9) -0.0030(9) -0.0043(8)
N4 0.0279(10) 0.0256(10) 0.0291(11) 0.0038(9) -0.0040(9) -0.0023(8)
N5 0.0504(15) 0.0524(15) 0.0675(19) -0.0002(14) 0.0015(15) 0.0078(13)
C1 0.0258(12) 0.0301(13) 0.0261(14) -0.0006(11) -0.0009(11) 0.0020(10)
C2 0.0232(12) 0.0267(12) 0.0289(14) 0.0009(11) -0.0017(11) 0.0004(10)
C3 0.0324(14) 0.0345(14) 0.0315(15) 0.0058(13) -0.0039(12) -0.0013(12)
C4 0.0381(15) 0.0463(17) 0.0343(17) 0.0031(14) -0.0138(13) -0.0046(13)
C5 0.0364(14) 0.0342(14) 0.0440(17) -0.0055(15) -0.0115(14) -0.0075(12)
C6 0.0330(14) 0.0269(13) 0.0395(17) 0.0038(13) -0.0031(13) -0.0001(11)
C7 0.0240(12) 0.0285(13) 0.0277(14) -0.0003(11) -0.0027(11) 0.0030(10)
C8 0.0264(12) 0.0260(12) 0.0297(15) 0.0003(11) -0.0011(11) 0.0016(10)
C9 0.0263(12) 0.0294(13) 0.0272(14) 0.0039(11) 0.0010(11) 0.0002(10)
C10 0.0275(12) 0.0267(12) 0.0278(14) 0.0051(11) 0.0009(11) 0.0009(10)
C11 0.0359(14) 0.0302(14) 0.0332(16) 0.0026(12) -0.0017(13) -0.0056(12)
C12 0.0428(15) 0.0275(13) 0.0390(18) 0.0069(13) 0.0012(13) -0.0040(12)
C13 0.0437(16) 0.0362(15) 0.0328(16) 0.0134(13) -0.0033(14) 0.0004(12)
C14 0.0328(14) 0.0368(15) 0.0313(16) 0.0036(12) -0.0051(12) -0.0009(12)
C15 0.0267(12) 0.0246(12) 0.0294(14) 0.0048(11) 0.0020(11) 0.0008(10)
C16 0.0270(13) 0.0286(13) 0.0265(14) 0.0033(11) -0.0002(11) 0.0033(10)
C17 0.0336(14) 0.0271(13) 0.0347(15) 0.0036(12) -0.0036(12) -0.0038(11)
C18 0.0300(13) 0.0314(13) 0.0347(15) 0.0033(12) 0.0014(12) -0.0030(11)
C19 0.0422(15) 0.0398(15) 0.0507(19) -0.0028(15) -0.0047(15) 0.0035(12)
C20 0.063(2) 0.0480(18) 0.045(2) -0.0060(15) -0.0104(17) -0.0114(16)
C21 0.0499(19) 0.084(2) 0.050(2) 0.0109(19) -0.0177(17) -0.0170(18)
C22 0.0370(16) 0.089(2) 0.052(2) 0.007(2) -0.0062(16) 0.0139(16)
C23 0.0414(16) 0.0539(17) 0.0402(18) -0.0002(15) -0.0003(14) 0.0100(14)

loop_
_atom_type_symbol
_atom_type_description
_atom_type_scat_dispersion_real
_atom_type_scat_dispersion_imag
_atom_type_scat_source
Mn Mn 0.3368 0.7283 'International Tables Vol C Tables 4.2.6.8 and 6.1.1.4'
C C 0.0033 0.0016 'International Tables Vol C Tables 4.2.6.8 and 6.1.1.4'
N N 0.0061 0.0033 'International Tables Vol C Tables 4.2.6.8 and 6.1.1.4'
H H 0.0000 0.0000 'International Tables Vol C Tables 4.2.6.8 and 6.1.1.4'
P P 0.1023 0.0942 'International Tables Vol C Tables 4.2.6.8 and 6.1.1.4'

loop_
_geom_angle_atom_site_label_1
_geom_angle_atom_site_label_2
_geom_angle_atom_site_label_3
_geom_angle
_geom_angle_site_symmetry_1
_geom_angle_site_symmetry_3
N3 Mn1 N3 179.999(1) . 5_656
N3 Mn1 N1 90.32(7) . 5_656
N3 Mn1 N1 89.67(7) 5_656 5_656
N3 Mn1 N1 89.68(7) . .
N3 Mn1 N1 90.32(7) 5_656 .
N1 Mn1 N1 180.0 5_656 .
N3 Mn1 C17 86.81(8) . .
N3 Mn1 C17 93.19(8) 5_656 .
N1 Mn1 C17 87.29(8) 5_656 .
N1 Mn1 C17 92.71(8) . .
N3 Mn1 C17 93.19(8) . 5_656
N3 Mn1 C17 86.82(8) 5_656 5_656
N1 Mn1 C17 92.71(8) 5_656 5_656
N1 Mn1 C17 87.29(8) . 5_656
C17 Mn1 C17 180.0 . 5_656
C18 P1 C18 105.40(16) 8_657 7_567
C18 P1 C18 111.54(8) 8_657 .
C18 P1 C18 111.54(8) 7_567 .
C18 P1 C18 111.54(8) 8_657 2
C18 P1 C18 111.54(8) 7_567 2
C18 P1 C18 105.41(16) . 2
C8 N1 C1 108.12(19) . .
C8 N1 Mn1 126.10(16) . .
C1 N1 Mn1 125.39(15) . .
C8 N2 C9 122.14(19) . .
C9 N3 C16 108.34(19) . .
C9 N3 Mn1 125.90(16) . .
C16 N3 Mn1 125.03(15) . .
C16 N4 C1 122.7(2) . 5_656
N4 C1 N1 127.7(2) 5_656 .
N4 C1 C2 123.2(2) 5_656 .
N1 C1 C2 109.07(19) . .
C3 C2 C7 121.7(2) . .
C3 C2 C1 131.5(2) . .
C7 C2 C1 106.7(2) . .
C4 C3 C2 116.9(2) . .
C3 C4 C5 121.5(3) . .
C6 C5 C4 121.2(2) . .
C5 C6 C7 117.9(2) . .
C6 C7 C2 120.7(2) . .
C6 C7 C8 132.6(2) . .
C2 C7 C8 106.7(2) . .
N2 C8 N1 127.9(2) . .
N2 C8 C7 122.7(2) . .
N1 C8 C7 109.4(2) . .
N2 C9 N3 128.0(2) . .
N2 C9 C10 122.6(2) . .
N3 C9 C10 109.4(2) . .
C11 C10 C15 121.1(2) . .
C11 C10 C9 132.1(2) . .
C15 C10 C9 106.69(19) . .
C12 C11 C10 117.5(2) . .
C11 C12 C13 121.5(2) . .
C12 C13 C14 121.5(3) . .
C15 C14 C13 116.9(2) . .
C14 C15 C10 121.4(2) . .
C14 C15 C16 131.8(2) . .
C10 C15 C16 106.7(2) . .
N4 C16 N3 128.3(2) . .
N4 C16 C15 122.7(2) . .
N3 C16 C15 108.9(2) . .
N5 C17 Mn1 175.1(2) . .
C23 C18 C19 119.8(2) . .
C23 C18 P1 121.6(2) . .
C19 C18 P1 118.30(18) . .
C20 C19 C18 120.2(2) . .
C21 C20 C19 119.7(3) . .
C22 C21 C20 120.3(3) . .
C21 C22 C23 120.5(3) . .
C18 C23 C22 119.4(3) . .

loop_
_geom_bond_atom_site_label_1
_geom_bond_atom_site_label_2
_geom_bond_distance
_geom_bond_site_symmetry_2
Mn1 N3 1.9529(18) .
Mn1 N3 1.9530(18) 5_656
Mn1 N1 1.9529(18) 5_656
Mn1 N1 1.9529(18) .
Mn1 C17 2.024(2) .
Mn1 C17 2.024(2) 5_656
P1 C18 1.793(2) 8_657
P1 C18 1.793(2) 7_567
P1 C18 1.793(2) .
P1 C18 1.793(2) 2
N1 C8 1.370(3) .
N1 C1 1.379(3) .
N2 C8 1.325(3) .
N2 C9 1.328(3) .
N3 C9 1.370(3) .
N3 C16 1.377(3) .
N4 C16 1.321(3) .
N4 C1 1.322(3) 5_656
N5 C17 1.140(3) .
C1 N4 1.322(3) 5_656
C1 C2 1.454(3) .
C2 C3 1.385(3) .
C2 C7 1.390(3) .
C3 C4 1.384(3) .
C4 C5 1.389(4) .
C5 C6 1.376(4) .
C6 C7 1.381(3) .
C7 C8 1.454(3) .
C9 C10 1.456(3) .
C10 C11 1.385(3) .
C10 C15 1.390(3) .
C11 C12 1.374(3) .
C12 C13 1.385(3) .
C13 C14 1.385(3) .
C14 C15 1.385(3) .
C15 C16 1.461(3) .
C18 C23 1.380(3) .
C18 C19 1.382(3) .
C19 C20 1.379(3) .
C20 C21 1.374(4) .
C21 C22 1.368(4) .
C22 C23 1.384(4) .
